data_2105395
loop_
_publ_author_name
'Sato, H.'
'Toth, R.S.'
'Schubert, K.'
'Burkhardt, K.'

_publ_section_title
;
 Die Struktur der Phase Au77 Mg23
;
_journal_name_full 'Acta Crystallographica B (24,1968-38,1982)'
_journal_page_first 137
_journal_page_last 142
_journal_paper_doi 10.1107/S0567740868001809
_journal_volume 24
_journal_year 1968
_chemical_formula_sum 'Au41 Mg13'
_space_group_IT_number 193
_symmetry_space_group_name_Hall '-P 6c 2'
_symmetry_space_group_name_H-M 'P 63/m c m'
_cell_angle_alpha 90
_cell_angle_beta 90
_cell_angle_gamma 120
_cell_formula_units_Z 2
_cell_length_a 14.927
_cell_length_b 14.927
_cell_length_c 9.441
_cell_volume 1821.771
_citation_journal_id_ASTM ACBCAR
_cod_data_source_file gold_649.cif
_cod_data_source_block Au41Mg13
_cod_database_code 2105395

loop_
_symmetry_equiv_pos_as_xyz
x,y,z
x-y,x,z+1/2
-y,x-y,z
-x,-y,z+1/2
-x+y,-x,z
y,-x+y,z+1/2
-y,-x,-z
x-y,-y,-z+1/2
x,x-y,-z
y,x,-z+1/2
-x+y,y,-z
-x,-x+y,-z+1/2
-x,-y,-z
-x+y,-x,-z-1/2
y,-x+y,-z
x,y,-z-1/2
x-y,x,-z
-y,x-y,-z-1/2
y,x,z
-x+y,y,z-1/2
-x,-x+y,z
-y,-x,z-1/2
x-y,-y,z
x,x-y,z-1/2

loop_
_atom_site_label
_atom_site_type_symbol
_atom_site_fract_x
_atom_site_fract_y
_atom_site_fract_z
_atom_site_occupancy
_atom_site_U_iso_or_equiv
Au8 Au 0.33 0 0 1 0.0
Au3 Au 0.11 0.22 0 1 0.0
Au6 Au 0.11 0.66 0.25 1 0.0
Au1 Au 0.3333 0.6667 0 1 0.0
Au4 Au 0.44 0.88 0 1 0.0
Mg1 Mg 0 0 0 1 0.0
Mg2 Mg 0.44 0 0.25 1 0.0
Mg3 Mg 0.78 0 0.25 1 0.0
Au2 Au 0.11 0 0.25 1 0.0
Mg4 Mg 0.22 0.44 0 1 0.0
Au5 Au 0.22 0.56 0.25 1 0.0
Au7 Au 0.11 0.33 0.25 1 0.0
